data_4303717
loop_
_publ_author_name
'Riccardo Peloso'
'Roberto Pattacini'
'Catherine S. J. Cazin'
'Pierre Braunstein'

_publ_contact_author_address
;Laboratoire de Chimie de Coordination
UMR 7177 CNRS
Universit\'e Louis Pasteur
Institut Le Bel 
4, rue Blaise Pascal 
F-67070 STRASBOURG 
FRANCE 
;
_publ_contact_author_email braunstein@chimie.u-strasbg.fr
_publ_contact_author_name 'Dr. Pierre Braunstein'
_publ_section_title
;
Structure and Reactivity of New Iridium Complexes with
Bis(Oxazoline)-Phosphonito Ligands
;
_journal_name_full 'Inorganic Chemistry'
_journal_page_first 11415
_journal_page_last 11424
_journal_paper_doi 10.1021/ic901579u
_journal_volume 48
_journal_year 2009
_chemical_formula_moiety 'C30 H45 Ir N2 O4 P, C32 H12 B F24, 0.5(C6 H6)'
_chemical_formula_sum 'C65 H60 B F24 Ir N2 O4 P'
_chemical_formula_weight 1623.13
_space_group_IT_number 14
_symmetry_cell_setting monoclinic
_symmetry_Int_Tables_number 14
_symmetry_space_group_name_Hall '-P 2ybc'
_symmetry_space_group_name_H-M 'P 1 21/c 1'
_atom_sites_solution_hydrogens geom
_atom_sites_solution_primary direct
_atom_sites_solution_secondary difmap
_audit_creation_method SHELXL-97
_cell_angle_alpha 90.00
_cell_angle_beta 122.268(2)
_cell_angle_gamma 90.00
_cell_formula_units_Z 4
_cell_length_a 13.7530(3)
_cell_length_b 23.6740(7)
_cell_length_c 24.5963(6)
_cell_measurement_reflns_used 25231
_cell_measurement_temperature 173(2)
_cell_measurement_theta_max 27.485
_cell_measurement_theta_min 0.998
_cell_volume 6771.5(3)
_computing_cell_refinement 'HKL Scalepack (Otwinowski & Minor 1997)'
_computing_data_reduction 'HKL Denzo and Scalepack (Otwinowski & Minor 1997)'
_computing_molecular_graphics ORTEP-3
_computing_publication_material PLATON
_computing_structure_refinement 'SHELXL-97 (Sheldrick, 1997)'
_computing_structure_solution 'SHELXS-97 (Sheldrick, 1997)'
_diffrn_ambient_temperature 173(2)
_diffrn_detector_area_resol_mean 9
_diffrn_measured_fraction_theta_full 0.999
_diffrn_measured_fraction_theta_max 0.999
_diffrn_measurement_device_type KappaCCD
_diffrn_measurement_method CCD
_diffrn_radiation_monochromator graphite
_diffrn_radiation_probe x-ray
_diffrn_radiation_type MoK\a
_diffrn_radiation_wavelength 0.71073
_diffrn_reflns_av_R_equivalents 0.0754
_diffrn_reflns_av_sigmaI/netI 0.1057
_diffrn_reflns_limit_h_max 16
_diffrn_reflns_limit_h_min -16
_diffrn_reflns_limit_k_max 27
_diffrn_reflns_limit_k_min -29
_diffrn_reflns_limit_l_max 30
_diffrn_reflns_limit_l_min -24
_diffrn_reflns_number 35689
_diffrn_reflns_theta_full 26.00
_diffrn_reflns_theta_max 26.00
_diffrn_reflns_theta_min 1.30
_diffrn_source 'fine-focus sealed tube'
_exptl_absorpt_coefficient_mu 2.109
_exptl_absorpt_correction_T_max 0.850
_exptl_absorpt_correction_T_min 0.751
_exptl_absorpt_correction_type multi-scan
_exptl_absorpt_process_details 'L. Spek, J. Appl.Cryst. 2003, 36, 7, B. Blessing, Acta Cryst, 1995, A51, 33'
_exptl_crystal_colour yellow
_exptl_crystal_density_diffrn 1.592
_exptl_crystal_density_method 'not measured'
_exptl_crystal_description block
_exptl_crystal_F_000 3236
_exptl_crystal_size_max 0.15
_exptl_crystal_size_mid 0.14
_exptl_crystal_size_min 0.09
_refine_diff_density_max 1.782
_refine_diff_density_min -1.379
_refine_diff_density_rms 0.124
_refine_ls_extinction_method none
_refine_ls_goodness_of_fit_ref 0.974
_refine_ls_hydrogen_treatment constr
_refine_ls_matrix_type full
_refine_ls_number_parameters 912
_refine_ls_number_reflns 13281
_refine_ls_number_restraints 168
_refine_ls_restrained_S_all 0.999
_refine_ls_R_factor_all 0.1095
_refine_ls_R_factor_gt 0.0526
_refine_ls_shift/su_max 0.002
_refine_ls_shift/su_mean 0.000
_refine_ls_structure_factor_coef Fsqd
_refine_ls_weighting_details 'calc w=1/[\s^2^(Fo^2^)+(0.0603P)^2^+0.0000P] where P=(Fo^2^+2Fc^2^)/3'
_refine_ls_weighting_scheme calc
_refine_ls_wR_factor_gt 0.1114
_refine_ls_wR_factor_ref 0.1258
_reflns_number_gt 8171
_reflns_number_total 13281
_reflns_threshold_expression >2sigma(I)
_cod_data_source_file ic901579u_si_002_2.cif
_cod_data_source_block Compound3
_cod_original_sg_symbol_H-M 'P 21/c'
_cod_database_code 4303717

loop_
_symmetry_equiv_pos_as_xyz
'x, y, z'
'-x, y+1/2, -z+1/2'
'-x, -y, -z'
'x, -y-1/2, z-1/2'

loop_
_atom_site_label
_atom_site_type_symbol
_atom_site_fract_x
_atom_site_fract_y
_atom_site_fract_z
_atom_site_U_iso_or_equiv
_atom_site_adp_type
_atom_site_occupancy
_atom_site_symmetry_multiplicity
_atom_site_calc_flag
_atom_site_refinement_flags
_atom_site_disorder_assembly
_atom_site_disorder_group
Ir1 Ir 0.397333(19) 0.577027(10) 0.209902(12) 0.03137(9) Uani 1 1 d . . .
P1 P 0.58283(13) 0.55635(7) 0.27830(7) 0.0295(4) Uani 1 1 d . . .
N1 N 0.4459(4) 0.5845(2) 0.1414(2) 0.0326(12) Uani 1 1 d . . .
N2 N 0.8498(5) 0.5771(2) 0.4855(3) 0.0490(15) Uani 1 1 d . . .
C1 C 0.5648(5) 0.4960(3) 0.1802(3) 0.0323(14) Uani 1 1 d . . .
C2 C 0.6514(5) 0.4662(3) 0.1689(3) 0.0479(18) Uani 1 1 d . . .
H2A H 0.7094 0.4926 0.1750 0.072 Uiso 1 1 calc R . .
H2B H 0.6123 0.4518 0.1258 0.072 Uiso 1 1 calc R . .
H2C H 0.6868 0.4356 0.1988 0.072 Uiso 1 1 calc R . .
C3 C 0.4723(5) 0.4550(3) 0.1716(3) 0.0490(18) Uani 1 1 d . . .
H3A H 0.5075 0.4241 0.2012 0.073 Uiso 1 1 calc R . .
H3B H 0.4311 0.4407 0.1284 0.073 Uiso 1 1 calc R . .
H3C H 0.4198 0.4742 0.1797 0.073 Uiso 1 1 calc R . .
C4 C 0.5126(5) 0.5482(3) 0.1381(3) 0.0354(15) Uani 1 1 d . . .
C5 C 0.4916(7) 0.6093(4) 0.0649(4) 0.075(3) Uani 1 1 d . . .
H5A H 0.4363 0.6014 0.0199 0.090 Uiso 1 1 calc R . .
H5B H 0.5475 0.6361 0.0679 0.090 Uiso 1 1 calc R . .
C6 C 0.4303(5) 0.6334(3) 0.0970(3) 0.0411(16) Uani 1 1 d . . .
C7 C 0.3046(6) 0.6439(3) 0.0468(3) 0.063(2) Uani 1 1 d . . .
H7A H 0.2674 0.6086 0.0280 0.094 Uiso 1 1 calc R . .
H7B H 0.2985 0.6682 0.0138 0.094 Uiso 1 1 calc R . .
H7C H 0.2684 0.6615 0.0666 0.094 Uiso 1 1 calc R . .
C8 C 0.4869(7) 0.6847(3) 0.1377(3) 0.071(2) Uani 1 1 d . . .
H8A H 0.4573 0.6913 0.1647 0.107 Uiso 1 1 calc R . .
H8B H 0.4711 0.7169 0.1105 0.107 Uiso 1 1 calc R . .
H8C H 0.5685 0.6788 0.1639 0.107 Uiso 1 1 calc R . .
C9 C 0.7158(5) 0.5109(2) 0.4013(3) 0.0347(15) Uani 1 1 d . . .
C10 C 0.6835(6) 0.4637(3) 0.4305(3) 0.0540(19) Uani 1 1 d . . .
H10A H 0.6175 0.4748 0.4317 0.081 Uiso 1 1 calc R . .
H10B H 0.7468 0.4563 0.4735 0.081 Uiso 1 1 calc R . .
H10C H 0.6659 0.4302 0.4049 0.081 Uiso 1 1 calc R . .
C11 C 0.8119(5) 0.4942(3) 0.3916(3) 0.0518(19) Uani 1 1 d . . .
H11A H 0.7871 0.4631 0.3620 0.078 Uiso 1 1 calc R . .
H11B H 0.8782 0.4831 0.4320 0.078 Uiso 1 1 calc R . .
H11C H 0.8312 0.5257 0.3746 0.078 Uiso 1 1 calc R . .
C12 C 0.7490(6) 0.5621(3) 0.4441(3) 0.0384(16) Uani 1 1 d . . .
C13 C 0.7119(7) 0.6369(3) 0.4850(4) 0.065(2) Uani 1 1 d . . .
H13A H 0.6840 0.6385 0.5138 0.078 Uiso 1 1 calc R . .
H13B H 0.6964 0.6728 0.4629 0.078 Uiso 1 1 calc R . .
C14 C 0.8388(6) 0.6241(3) 0.5219(3) 0.0488(18) Uani 1 1 d . . .
C15 C 0.9089(8) 0.6737(4) 0.5230(4) 0.097(3) Uani 1 1 d . . .
H15A H 0.9884 0.6631 0.5447 0.145 Uiso 1 1 calc R . .
H15B H 0.9003 0.7047 0.5452 0.145 Uiso 1 1 calc R . .
H15C H 0.8825 0.6848 0.4797 0.145 Uiso 1 1 calc R . .
C16 C 0.8864(7) 0.6029(3) 0.5900(3) 0.069(2) Uani 1 1 d . . .
H16A H 0.8402 0.5720 0.5891 0.103 Uiso 1 1 calc R . .
H16B H 0.8849 0.6330 0.6158 0.103 Uiso 1 1 calc R . .
H16C H 0.9642 0.5903 0.6082 0.103 Uiso 1 1 calc R . .
C17 C 0.6739(5) 0.6176(2) 0.3003(3) 0.0294(14) Uani 1 1 d . . .
C18 C 0.6461(5) 0.6647(3) 0.3226(3) 0.0398(16) Uani 1 1 d . . .
H18 H 0.5861 0.6628 0.3296 0.048 Uiso 1 1 calc R . .
C19 C 0.7066(6) 0.7147(3) 0.3346(3) 0.0474(18) Uani 1 1 d . . .
H19 H 0.6874 0.7460 0.3498 0.057 Uiso 1 1 calc R . .
C20 C 0.7946(6) 0.7180(3) 0.3241(3) 0.0468(18) Uani 1 1 d . . .
H20 H 0.8348 0.7517 0.3320 0.056 Uiso 1 1 calc R . .
C21 C 0.8239(6) 0.6720(3) 0.3020(3) 0.055(2) Uani 1 1 d . . .
H21 H 0.8839 0.6744 0.2950 0.066 Uiso 1 1 calc R . .
C22 C 0.7638(5) 0.6220(3) 0.2901(3) 0.0435(17) Uani 1 1 d . . .
H22 H 0.7838 0.5908 0.2750 0.052 Uiso 1 1 calc R . .
C23 C 0.2120(5) 0.5679(3) 0.1331(3) 0.0479(19) Uani 1 1 d . . .
H23 H 0.2333 0.5620 0.1035 0.057 Uiso 1 1 calc R . .
C24 C 0.2246(5) 0.6212(3) 0.1571(3) 0.0490(19) Uani 1 1 d . . .
H24 H 0.2567 0.6484 0.1439 0.059 Uiso 1 1 calc R . .
C25 C 0.1901(6) 0.6395(3) 0.2037(4) 0.061(2) Uani 1 1 d . . .
H25A H 0.1601 0.6777 0.1932 0.074 Uiso 1 1 calc R . .
H25B H 0.1289 0.6151 0.1983 0.074 Uiso 1 1 calc R . .
C26 C 0.2887(6) 0.6377(3) 0.2735(4) 0.059(2) Uani 1 1 d . . .
H26A H 0.3302 0.6732 0.2842 0.070 Uiso 1 1 calc R . .
H26B H 0.2576 0.6339 0.3006 0.070 Uiso 1 1 calc R . .
C27 C 0.3721(6) 0.5898(3) 0.2881(3) 0.0459(18) Uani 1 1 d . . .
H27 H 0.4502 0.5975 0.3146 0.055 Uiso 1 1 calc R . .
C28 C 0.3399(6) 0.5345(3) 0.2647(3) 0.0462(18) Uani 1 1 d . . .
H28 H 0.3981 0.5086 0.2748 0.055 Uiso 1 1 calc R . .
C29 C 0.2167(6) 0.5140(3) 0.2240(4) 0.069(2) Uani 1 1 d . . .
H29A H 0.1693 0.5365 0.2340 0.083 Uiso 1 1 calc R . .
H29B H 0.2133 0.4751 0.2355 0.083 Uiso 1 1 calc R . .
C30 C 0.1661(6) 0.5172(3) 0.1507(4) 0.070(2) Uani 1 1 d . . .
H30A H 0.1852 0.4829 0.1369 0.084 Uiso 1 1 calc R . .
H30B H 0.0830 0.5197 0.1281 0.084 Uiso 1 1 calc R . .
C31 C 0.0761(4) 0.9130(2) 0.3183(3) 0.0248(13) Uani 1 1 d . . .
C32 C 0.0233(4) 0.9479(2) 0.2640(3) 0.0259(13) Uani 1 1 d . . .
H32 H -0.0203 0.9315 0.2235 0.031 Uiso 1 1 calc R . .
C33 C 0.0342(5) 1.0065(2) 0.2688(3) 0.0310(14) Uani 1 1 d . . .
C34 C 0.0963(5) 1.0323(2) 0.3284(3) 0.0319(14) Uani 1 1 d . . .
H34 H 0.1028 1.0714 0.3318 0.038 Uiso 1 1 calc R . .
C35 C 0.1485(5) 0.9987(2) 0.3826(3) 0.0297(14) Uani 1 1 d . . .
C36 C 0.1390(5) 0.9406(2) 0.3764(3) 0.0272(13) Uani 1 1 d . . .
H36 H 0.1772 0.9189 0.4136 0.033 Uiso 1 1 calc R . .
C37 C 0.2161(6) 1.0248(3) 0.4477(3) 0.0488(18) Uani 1 1 d . . .
C38 C -0.0229(5) 1.0410(3) 0.2085(3) 0.0392(16) Uani 1 1 d . . .
C39 C 0.1809(5) 0.8260(2) 0.3082(3) 0.0255(13) Uani 1 1 d . . .
C40 C 0.1789(5) 0.8242(2) 0.2506(3) 0.0302(14) Uani 1 1 d . . .
H40 H 0.1096 0.8309 0.2121 0.036 Uiso 1 1 calc R . .
C41 C 0.2757(5) 0.8129(2) 0.2486(3) 0.0328(15) Uani 1 1 d . . .
C42 C 0.3800(5) 0.8028(2) 0.3046(3) 0.0340(15) Uani 1 1 d . . .
H42 H 0.4449 0.7942 0.3035 0.041 Uiso 1 1 calc R . .
C43 C 0.3860(5) 0.8057(3) 0.3620(3) 0.0353(15) Uani 1 1 d . . .
C44 C 0.2899(5) 0.8167(2) 0.3637(3) 0.0310(14) Uani 1 1 d . . .
H44 H 0.2972 0.8180 0.4035 0.037 Uiso 1 1 calc R . .
C45 C 0.4974(6) 0.7957(4) 0.4229(4) 0.060(2) Uani 1 1 d . . .
C46 C 0.2651(4) 0.81050(18) 0.18232(16) 0.053(2) Uani 1 1 d . . .
F10 F 0.2312(9) 0.8589(2) 0.1542(3) 0.092(3) Uani 0.60 1 calc PRU . .
F11 F 0.1914(7) 0.7722(3) 0.1469(2) 0.067(2) Uani 0.60 1 calc PRU . .
F12 F 0.3639(5) 0.7984(5) 0.19099(17) 0.117(4) Uani 0.60 1 calc PRU . .
F10A F 0.2931(8) 0.7607(3) 0.1739(2) 0.089(4) Uani 0.40 1 calc PRU . .
F11A F 0.3329(7) 0.8475(4) 0.1811(2) 0.073(3) Uani 0.40 1 calc PRU . .
F12A F 0.1604(5) 0.8213(4) 0.13706(18) 0.111(4) Uani 0.40 1 calc PRU . .
C47 C 0.0710(5) 0.8146(2) 0.3735(3) 0.0276(13) Uani 1 1 d . . .
C48 C 0.1186(5) 0.7608(2) 0.3970(3) 0.0358(15) Uani 1 1 d . . .
H48 H 0.1525 0.7419 0.3781 0.043 Uiso 1 1 calc R . .
C49 C 0.1171(5) 0.7348(3) 0.4471(3) 0.0388(16) Uani 1 1 d . . .
C50 C 0.0651(5) 0.7616(3) 0.4753(3) 0.0433(17) Uani 1 1 d . . .
H50 H 0.0646 0.7448 0.5094 0.052 Uiso 1 1 calc R . .
C51 C 0.0134(5) 0.8144(2) 0.4517(3) 0.0322(14) Uani 1 1 d . . .
C52 C 0.0188(5) 0.8394(2) 0.4026(3) 0.0316(14) Uani 1 1 d . . .
H52 H -0.0145 0.8748 0.3882 0.038 Uiso 1 1 calc R . .
C53 C 0.1763(4) 0.67661(15) 0.4730(2) 0.068(2) Uani 1 1 d . . .
F13 F 0.2840(6) 0.68387(16) 0.5126(6) 0.156(5) Uani 0.70 1 calc PRU . .
F14 F 0.1605(12) 0.6460(3) 0.4263(3) 0.124(5) Uani 0.70 1 calc PRU . .
F15 F 0.1330(11) 0.6521(3) 0.5016(7) 0.139(5) Uani 0.70 1 calc PRU . .
F13A F 0.1010(5) 0.63744(17) 0.4477(6) 0.100(8) Uani 0.30 1 calc PRU . .
F14A F 0.2245(13) 0.6753(3) 0.5341(3) 0.072(6) Uani 0.30 1 calc PRU . .
F15A F 0.2520(10) 0.6692(3) 0.4587(7) 0.095(8) Uani 0.30 1 calc PRU . .
C54 C -0.0499(7) 0.8431(3) 0.4781(4) 0.0513(19) Uani 1 1 d . . .
C55 C -0.0540(5) 0.8219(2) 0.2506(3) 0.0272(13) Uani 1 1 d . . .
C56 C -0.1579(5) 0.8463(2) 0.2364(3) 0.0369(15) Uani 1 1 d . . .
H56 H -0.1550 0.8777 0.2599 0.044 Uiso 1 1 calc R . .
C57 C -0.2643(5) 0.8258(3) 0.1894(3) 0.0440(17) Uani 1 1 d . . .
C58 C -0.2728(5) 0.7799(2) 0.1524(3) 0.0427(17) Uani 1 1 d . . .
H58 H -0.3442 0.7667 0.1197 0.051 Uiso 1 1 calc R . .
C59 C -0.1727(5) 0.7543(2) 0.1654(3) 0.0321(14) Uani 1 1 d . . .
C60 C -0.0653(5) 0.7743(2) 0.2139(3) 0.0279(13) Uani 1 1 d . . .
H60 H 0.0005 0.7555 0.2221 0.033 Uiso 1 1 calc R . .
C61 C -0.1802(6) 0.7041(3) 0.1266(4) 0.0475(18) Uani 1 1 d . . .
C62 C -0.3760(3) 0.85161(17) 0.1813(2) 0.083(3) Uani 1 1 d . . .
F22 F -0.4653(3) 0.8339(2) 0.1275(3) 0.092(2) Uani 0.75 1 calc PRU . .
F23 F -0.3708(3) 0.9066(2) 0.1804(4) 0.121(3) Uani 0.75 1 calc PRU . .
F24 F -0.3849(4) 0.8359(3) 0.2293(3) 0.129(3) Uani 0.75 1 calc PRU . .
F22A F -0.3487(3) 0.8836(3) 0.2306(3) 0.105(5) Uani 0.25 1 calc PRU . .
F23A F -0.4432(4) 0.8110(2) 0.1777(4) 0.111(5) Uani 0.25 1 calc PRU . .
F24A F -0.4292(3) 0.8817(2) 0.1288(3) 0.205(16) Uani 0.25 1 calc PRU . .
C63 C 0.5069(17) 0.9228(4) 0.0121(10) 0.145(10) Uiso 0.50 1 d PG A -1
H63 H 0.5121 0.8840 0.0186 0.174 Uiso 0.50 1 calc PR A -1
C64 C 0.4176(14) 0.9454(7) -0.0452(8) 0.099(7) Uiso 0.50 1 d PG A -1
H64 H 0.3630 0.9217 -0.0771 0.118 Uiso 0.50 1 calc PR A -1
C65 C 0.4098(13) 1.0035(7) -0.0550(7) 0.091(7) Uiso 0.50 1 d PG A -1
H65 H 0.3501 1.0186 -0.0933 0.110 Uiso 0.50 1 calc PR A -1
C66 C 0.4914(18) 1.0390(4) -0.0074(10) 0.120(8) Uiso 0.50 1 d PG A -1
H66 H 0.4862 1.0779 -0.0139 0.143 Uiso 0.50 1 calc PR A -1
C67 C 0.5807(14) 1.0164(7) 0.0499(8) 0.096(7) Uiso 0.50 1 d PG A -1
H67 H 0.6353 1.0402 0.0817 0.115 Uiso 0.50 1 calc PR A -1
C68 C 0.5885(13) 0.9583(8) 0.0596(7) 0.121(8) Uiso 0.50 1 d PG A -1
H68 H 0.6482 0.9432 0.0980 0.145 Uiso 0.50 1 calc PR A -1
O1 O 0.6338(3) 0.51602(16) 0.24645(18) 0.0334(10) Uani 1 1 d . . .
O2 O 0.5472(4) 0.5587(2) 0.0980(2) 0.0524(13) Uani 1 1 d . . .
O3 O 0.6076(3) 0.52377(16) 0.34013(18) 0.0343(10) Uani 1 1 d . . .
O4 O 0.6560(4) 0.59069(18) 0.4386(2) 0.0533(13) Uani 1 1 d . . .
B1 B 0.0691(6) 0.8438(3) 0.3120(3) 0.0268(15) Uani 1 1 d . . .
F1 F 0.1889(5) 1.0051(2) 0.4872(2) 0.107(2) Uani 1 1 d . . .
F2 F 0.3248(4) 1.0129(3) 0.4774(3) 0.136(3) Uani 1 1 d . . .
F3 F 0.2093(7) 1.07788(19) 0.4495(2) 0.140(3) Uani 1 1 d . . .
F4 F 0.0235(3) 1.03293(18) 0.17354(19) 0.0618(12) Uani 1 1 d . . .
F5 F -0.1346(3) 1.02780(18) 0.16915(19) 0.0634(12) Uani 1 1 d . . .
F6 F -0.0194(4) 1.09626(16) 0.2191(2) 0.0668(12) Uani 1 1 d . . .
F7 F 0.4931(4) 0.7749(3) 0.4701(2) 0.111(2) Uani 1 1 d . . .
F8 F 0.5481(4) 0.8473(3) 0.4508(3) 0.114(2) Uani 1 1 d . . .
F9 F 0.5758(4) 0.7714(3) 0.4185(2) 0.128(3) Uani 1 1 d . . .
F16 F -0.0205(5) 0.8238(2) 0.5355(2) 0.0894(16) Uani 1 1 d . . .
F17 F -0.1605(4) 0.8374(3) 0.4409(3) 0.116(2) Uani 1 1 d . . .
F18 F -0.0264(4) 0.89771(19) 0.4872(2) 0.0827(15) Uani 1 1 d . . .
F19 F -0.0812(3) 0.68304(18) 0.1408(2) 0.0738(14) Uani 1 1 d . . .
F20 F -0.2420(5) 0.7124(2) 0.0652(2) 0.113(2) Uani 1 1 d . . .
F21 F -0.2335(5) 0.66102(19) 0.1361(3) 0.1030(19) Uani 1 1 d . . .

loop_
_atom_site_aniso_label
_atom_site_aniso_U_11
_atom_site_aniso_U_22
_atom_site_aniso_U_33
_atom_site_aniso_U_23
_atom_site_aniso_U_13
_atom_site_aniso_U_12
Ir1 0.02647(13) 0.02951(14) 0.04141(16) 0.00088(13) 0.02033(12) -0.00075(12)
P1 0.0318(9) 0.0252(8) 0.0358(10) 0.0009(7) 0.0210(8) -0.0008(7)
N1 0.033(3) 0.032(3) 0.029(3) 0.003(2) 0.014(2) -0.001(2)
N2 0.045(4) 0.066(4) 0.033(3) -0.005(3) 0.019(3) -0.005(3)
C1 0.029(3) 0.036(4) 0.034(4) 0.000(3) 0.018(3) 0.002(3)
C2 0.041(4) 0.054(5) 0.053(5) -0.010(4) 0.028(4) 0.007(4)
C3 0.044(4) 0.038(4) 0.065(5) -0.013(4) 0.028(4) -0.003(3)
C4 0.035(4) 0.041(4) 0.032(4) -0.008(3) 0.020(3) -0.007(3)
C5 0.079(6) 0.088(7) 0.076(6) 0.041(5) 0.054(5) 0.026(5)
C6 0.042(4) 0.042(4) 0.038(4) 0.012(3) 0.020(4) 0.005(3)
C7 0.057(5) 0.072(6) 0.046(5) 0.022(4) 0.019(4) 0.011(4)
C8 0.098(7) 0.047(5) 0.040(5) 0.009(4) 0.018(5) -0.022(5)
C9 0.040(4) 0.029(3) 0.034(4) 0.006(3) 0.018(3) 0.006(3)
C10 0.073(5) 0.037(4) 0.055(5) 0.018(4) 0.036(4) 0.007(4)
C11 0.045(4) 0.058(5) 0.042(4) 0.009(4) 0.016(4) 0.018(4)
C12 0.045(4) 0.038(4) 0.037(4) 0.010(3) 0.026(4) 0.006(3)
C13 0.087(6) 0.055(5) 0.063(6) -0.008(4) 0.048(5) 0.006(5)
C14 0.060(5) 0.044(4) 0.038(4) -0.004(3) 0.022(4) -0.011(4)
C15 0.122(8) 0.081(7) 0.081(7) -0.012(5) 0.050(7) -0.049(6)
C16 0.089(6) 0.057(5) 0.044(5) 0.001(4) 0.025(5) -0.014(5)
C17 0.024(3) 0.030(3) 0.028(3) 0.000(3) 0.010(3) -0.003(3)
C18 0.040(4) 0.038(4) 0.046(4) -0.001(3) 0.026(4) -0.006(3)
C19 0.056(4) 0.036(4) 0.051(5) 0.000(3) 0.029(4) -0.005(4)
C20 0.045(4) 0.039(4) 0.047(4) 0.000(3) 0.018(4) -0.020(3)
C21 0.042(4) 0.058(5) 0.069(6) -0.002(4) 0.033(4) -0.013(4)
C22 0.033(4) 0.044(4) 0.062(5) -0.004(4) 0.031(4) -0.003(3)
C23 0.012(3) 0.065(5) 0.049(4) -0.005(4) 0.005(3) 0.002(3)
C24 0.028(4) 0.050(5) 0.073(5) 0.013(4) 0.029(4) 0.015(3)
C25 0.044(4) 0.059(5) 0.090(7) 0.013(5) 0.042(5) 0.014(4)
C26 0.062(5) 0.051(5) 0.089(6) -0.004(4) 0.058(5) 0.005(4)
C27 0.048(4) 0.046(5) 0.064(5) 0.003(4) 0.044(4) -0.003(3)
C28 0.045(4) 0.042(4) 0.072(5) 0.012(4) 0.045(4) 0.003(3)
C29 0.045(5) 0.054(5) 0.115(8) 0.014(5) 0.047(5) -0.004(4)
C30 0.034(4) 0.062(5) 0.111(8) -0.011(5) 0.037(5) -0.016(4)
C31 0.017(3) 0.032(3) 0.028(3) 0.002(3) 0.014(3) 0.000(3)
C32 0.021(3) 0.029(3) 0.028(3) -0.003(3) 0.013(3) -0.002(3)
C33 0.027(3) 0.027(3) 0.043(4) 0.007(3) 0.022(3) 0.003(3)
C34 0.034(3) 0.022(3) 0.047(4) -0.004(3) 0.026(3) -0.005(3)
C35 0.029(3) 0.030(3) 0.032(4) 0.000(3) 0.018(3) -0.003(3)
C36 0.025(3) 0.025(3) 0.023(3) 0.000(3) 0.008(3) -0.003(3)
C37 0.059(5) 0.035(4) 0.050(5) -0.009(4) 0.027(4) -0.017(4)
C38 0.033(4) 0.039(4) 0.050(4) 0.010(3) 0.025(4) 0.003(3)
C39 0.024(3) 0.023(3) 0.025(3) 0.000(3) 0.010(3) -0.001(3)
C40 0.032(3) 0.030(3) 0.025(3) -0.002(3) 0.013(3) -0.002(3)
C41 0.037(4) 0.032(4) 0.036(4) -0.007(3) 0.024(3) -0.005(3)
C42 0.026(3) 0.036(4) 0.045(4) -0.001(3) 0.023(3) 0.004(3)
C43 0.024(3) 0.037(4) 0.032(4) -0.002(3) 0.006(3) 0.004(3)
C44 0.031(3) 0.033(3) 0.027(4) -0.004(3) 0.015(3) -0.001(3)
C45 0.034(4) 0.077(6) 0.068(6) 0.003(5) 0.026(4) 0.006(4)
C46 0.053(5) 0.054(5) 0.072(6) 0.000(4) 0.048(5) 0.001(4)
F10 0.176(9) 0.056(5) 0.088(6) 0.028(4) 0.099(7) 0.018(6)
F11 0.083(5) 0.065(5) 0.059(5) -0.015(4) 0.042(5) -0.009(5)
F12 0.054(5) 0.244(11) 0.072(5) 0.005(7) 0.047(4) 0.041(6)
F10A 0.154(10) 0.071(8) 0.093(8) -0.011(6) 0.100(8) 0.018(8)
F11A 0.088(8) 0.086(8) 0.073(7) 0.018(6) 0.062(7) 0.007(7)
F12A 0.073(8) 0.204(12) 0.070(7) 0.021(9) 0.048(6) 0.041(9)
C47 0.024(3) 0.028(3) 0.025(3) -0.003(3) 0.010(3) -0.005(3)
C48 0.039(4) 0.029(4) 0.038(4) -0.005(3) 0.019(3) -0.003(3)
C49 0.049(4) 0.032(4) 0.036(4) 0.008(3) 0.023(3) -0.002(3)
C50 0.050(4) 0.044(4) 0.036(4) 0.007(3) 0.022(4) -0.009(4)
C51 0.035(3) 0.035(4) 0.031(4) -0.004(3) 0.021(3) -0.010(3)
C52 0.033(3) 0.026(3) 0.040(4) -0.002(3) 0.022(3) -0.006(3)
C53 0.087(7) 0.053(6) 0.070(7) 0.014(5) 0.045(6) -0.003(5)
F13 0.085(7) 0.106(8) 0.168(12) 0.020(9) -0.004(8) 0.033(6)
F14 0.242(14) 0.048(6) 0.073(6) 0.022(5) 0.077(8) 0.060(7)
F15 0.223(13) 0.082(8) 0.209(12) 0.092(8) 0.181(12) 0.074(8)
F13A 0.151(18) 0.037(10) 0.071(14) -0.006(10) 0.031(13) -0.023(11)
F14A 0.103(15) 0.073(13) 0.022(8) 0.023(8) 0.021(10) 0.035(12)
F15A 0.113(18) 0.084(16) 0.123(19) 0.078(15) 0.088(16) 0.070(14)
C54 0.061(5) 0.060(5) 0.052(5) -0.007(4) 0.043(5) -0.014(4)
C55 0.034(3) 0.020(3) 0.033(4) 0.006(3) 0.021(3) 0.000(3)
C56 0.035(4) 0.023(3) 0.048(4) -0.005(3) 0.018(3) 0.001(3)
C57 0.023(3) 0.036(4) 0.066(5) -0.006(4) 0.020(4) 0.000(3)
C58 0.025(3) 0.026(4) 0.053(4) -0.007(3) 0.005(3) -0.004(3)
C59 0.028(3) 0.024(3) 0.039(4) 0.000(3) 0.014(3) -0.002(3)
C60 0.026(3) 0.027(3) 0.030(3) 0.004(3) 0.015(3) 0.004(3)
C61 0.041(4) 0.038(4) 0.050(5) -0.016(4) 0.015(4) -0.004(4)
C62 0.041(5) 0.083(7) 0.102(8) -0.018(6) 0.023(6) -0.005(5)
F22 0.021(3) 0.064(4) 0.135(6) -0.037(4) 0.004(3) 0.004(3)
F23 0.041(3) 0.044(4) 0.202(8) -0.049(4) 0.014(4) 0.019(3)
F24 0.077(4) 0.164(6) 0.163(6) -0.018(5) 0.077(4) 0.026(4)
F22A 0.049(6) 0.094(8) 0.172(8) -0.054(7) 0.060(6) 0.021(6)
F23A 0.055(6) 0.113(8) 0.157(8) -0.034(7) 0.052(6) -0.003(6)
F24A 0.21(2) 0.20(2) 0.18(2) 0.032(17) 0.090(16) 0.095(17)
O1 0.032(2) 0.033(2) 0.035(3) -0.004(2) 0.017(2) 0.0031(19)
O2 0.058(3) 0.064(3) 0.046(3) 0.012(3) 0.035(3) 0.013(3)
O3 0.039(2) 0.035(2) 0.031(2) 0.0013(19) 0.020(2) -0.001(2)
O4 0.073(3) 0.044(3) 0.041(3) -0.007(2) 0.029(3) 0.012(3)
B1 0.028(4) 0.022(4) 0.029(4) 0.004(3) 0.015(3) 0.003(3)
F1 0.176(6) 0.104(4) 0.061(3) -0.036(3) 0.077(4) -0.066(4)
F2 0.061(3) 0.225(8) 0.077(4) -0.085(4) 0.006(3) -0.007(4)
F3 0.255(8) 0.032(3) 0.047(3) -0.015(2) 0.023(4) -0.019(4)
F4 0.072(3) 0.076(3) 0.058(3) 0.022(2) 0.048(3) 0.010(2)
F5 0.037(2) 0.079(3) 0.050(3) 0.026(2) 0.006(2) -0.003(2)
F6 0.097(3) 0.031(2) 0.060(3) 0.017(2) 0.034(3) 0.011(2)
F7 0.044(3) 0.192(6) 0.068(3) 0.067(4) 0.011(3) 0.018(3)
F8 0.075(4) 0.111(5) 0.082(4) 0.001(3) -0.007(3) -0.011(3)
F9 0.067(3) 0.233(7) 0.057(3) -0.007(4) 0.013(3) 0.090(4)
F16 0.141(5) 0.092(4) 0.087(4) 0.005(3) 0.095(4) 0.000(3)
F17 0.042(3) 0.201(6) 0.112(4) -0.082(4) 0.047(3) -0.022(3)
F18 0.121(4) 0.059(3) 0.119(4) -0.015(3) 0.098(4) -0.006(3)
F19 0.040(2) 0.075(3) 0.092(3) -0.049(3) 0.026(2) -0.001(2)
F20 0.123(4) 0.096(4) 0.052(3) -0.034(3) 0.000(3) 0.039(3)
F21 0.115(4) 0.046(3) 0.188(6) -0.054(3) 0.108(4) -0.036(3)

loop_
_atom_type_symbol
_atom_type_description
_atom_type_scat_dispersion_real
_atom_type_scat_dispersion_imag
_atom_type_scat_source
Ir Ir -1.4442 7.9887 'International Tables Vol C Tables 4.2.6.8 and 6.1.1.4'
P P 0.1023 0.0942 'International Tables Vol C Tables 4.2.6.8 and 6.1.1.4'
N N 0.0061 0.0033 'International Tables Vol C Tables 4.2.6.8 and 6.1.1.4'
C C 0.0033 0.0016 'International Tables Vol C Tables 4.2.6.8 and 6.1.1.4'
O O 0.0106 0.0060 'International Tables Vol C Tables 4.2.6.8 and 6.1.1.4'
B B 0.0013 0.0007 'International Tables Vol C Tables 4.2.6.8 and 6.1.1.4'
F F 0.0171 0.0103 'International Tables Vol C Tables 4.2.6.8 and 6.1.1.4'
H H 0.0000 0.0000 'International Tables Vol C Tables 4.2.6.8 and 6.1.1.4'

loop_
_geom_angle_atom_site_label_1
_geom_angle_atom_site_label_2
_geom_angle_atom_site_label_3
_geom_angle
_geom_angle_site_symmetry_1
_geom_angle_site_symmetry_3
_geom_angle_publ_flag
N1 Ir1 C28 156.2(2) . . ?
N1 Ir1 C27 165.1(2) . . ?
C28 Ir1 C27 38.2(2) . . ?
N1 Ir1 C23 92.2(2) . . ?
C28 Ir1 C23 81.3(3) . . ?
C27 Ir1 C23 96.5(3) . . ?
N1 Ir1 P1 84.23(14) . . ?
C28 Ir1 P1 94.57(19) . . ?
C27 Ir1 P1 91.25(19) . . ?
C23 Ir1 P1 161.04(19) . . ?
N1 Ir1 C24 100.6(2) . . ?
C28 Ir1 C24 87.3(3) . . ?
C27 Ir1 C24 80.1(3) . . ?
C23 Ir1 C24 35.3(2) . . ?
P1 Ir1 C24 163.54(19) . . ?
O3 P1 O1 104.7(2) . . ?
O3 P1 C17 110.4(2) . . ?
O1 P1 C17 102.1(2) . . ?
O3 P1 Ir1 113.97(16) . . ?
O1 P1 Ir1 112.42(16) . . ?
C17 P1 Ir1 112.4(2) . . ?
C4 N1 C6 107.1(5) . . ?
C4 N1 Ir1 121.9(4) . . ?
C6 N1 Ir1 130.3(4) . . ?
C12 N2 C14 106.0(6) . . ?
O1 C1 C4 106.6(5) . . ?
O1 C1 C3 111.1(5) . . ?
C4 C1 C3 111.5(5) . . ?
O1 C1 C2 104.3(5) . . ?
C4 C1 C2 112.3(5) . . ?
C3 C1 C2 110.7(5) . . ?
C1 C2 H2A 109.5 . . ?
C1 C2 H2B 109.5 . . ?
H2A C2 H2B 109.5 . . ?
C1 C2 H2C 109.5 . . ?
H2A C2 H2C 109.5 . . ?
H2B C2 H2C 109.5 . . ?
C1 C3 H3A 109.5 . . ?
C1 C3 H3B 109.5 . . ?
H3A C3 H3B 109.5 . . ?
C1 C3 H3C 109.5 . . ?
H3A C3 H3C 109.5 . . ?
H3B C3 H3C 109.5 . . ?
N1 C4 O2 118.0(6) . . ?
N1 C4 C1 126.2(5) . . ?
O2 C4 C1 115.5(5) . . ?
O2 C5 C6 107.1(5) . . ?
O2 C5 H5A 110.3 . . ?
C6 C5 H5A 110.3 . . ?
O2 C5 H5B 110.3 . . ?
C6 C5 H5B 110.3 . . ?
H5A C5 H5B 108.5 . . ?
C8 C6 C7 111.8(6) . . ?
C8 C6 N1 108.2(5) . . ?
C7 C6 N1 111.7(5) . . ?
C8 C6 C5 114.4(6) . . ?
C7 C6 C5 110.0(6) . . ?
N1 C6 C5 100.3(5) . . ?
C6 C7 H7A 109.5 . . ?
C6 C7 H7B 109.5 . . ?
H7A C7 H7B 109.5 . . ?
C6 C7 H7C 109.5 . . ?
H7A C7 H7C 109.5 . . ?
H7B C7 H7C 109.5 . . ?
C6 C8 H8A 109.5 . . ?
C6 C8 H8B 109.5 . . ?
H8A C8 H8B 109.5 . . ?
C6 C8 H8C 109.5 . . ?
H8A C8 H8C 109.5 . . ?
H8B C8 H8C 109.5 . . ?
O3 C9 C12 108.1(5) . . ?
O3 C9 C11 112.5(5) . . ?
C12 C9 C11 110.9(5) . . ?
O3 C9 C10 104.1(5) . . ?
C12 C9 C10 108.5(5) . . ?
C11 C9 C10 112.5(5) . . ?
C9 C10 H10A 109.5 . . ?
C9 C10 H10B 109.5 . . ?
H10A C10 H10B 109.5 . . ?
C9 C10 H10C 109.5 . . ?
H10A C10 H10C 109.5 . . ?
H10B C10 H10C 109.5 . . ?
C9 C11 H11A 109.5 . . ?
C9 C11 H11B 109.5 . . ?
H11A C11 H11B 109.5 . . ?
C9 C11 H11C 109.5 . . ?
H11A C11 H11C 109.5 . . ?
H11B C11 H11C 109.5 . . ?
N2 C12 O4 120.1(6) . . ?
N2 C12 C9 125.8(6) . . ?
O4 C12 C9 113.9(6) . . ?
O4 C13 C14 106.0(6) . . ?
O4 C13 H13A 110.5 . . ?
C14 C13 H13A 110.5 . . ?
O4 C13 H13B 110.5 . . ?
C14 C13 H13B 110.5 . . ?
H13A C13 H13B 108.7 . . ?
N2 C14 C13 104.2(5) . . ?
N2 C14 C15 108.9(6) . . ?
C13 C14 C15 112.2(7) . . ?
N2 C14 C16 107.1(6) . . ?
C13 C14 C16 114.1(6) . . ?
C15 C14 C16 109.9(6) . . ?
C14 C15 H15A 109.5 . . ?
C14 C15 H15B 109.5 . . ?
H15A C15 H15B 109.5 . . ?
C14 C15 H15C 109.5 . . ?
H15A C15 H15C 109.5 . . ?
H15B C15 H15C 109.5 . . ?
C14 C16 H16A 109.5 . . ?
C14 C16 H16B 109.5 . . ?
H16A C16 H16B 109.5 . . ?
C14 C16 H16C 109.5 . . ?
H16A C16 H16C 109.5 . . ?
H16B C16 H16C 109.5 . . ?
C18 C17 C22 118.2(5) . . ?
C18 C17 P1 118.3(4) . . ?
C22 C17 P1 123.2(5) . . ?
C17 C18 C19 120.8(6) . . ?
C17 C18 H18 119.6 . . ?
C19 C18 H18 119.6 . . ?
C20 C19 C18 120.0(6) . . ?
C20 C19 H19 120.0 . . ?
C18 C19 H19 120.0 . . ?
C19 C20 C21 120.4(6) . . ?
C19 C20 H20 119.8 . . ?
C21 C20 H20 119.8 . . ?
C20 C21 C22 119.8(6) . . ?
C20 C21 H21 120.1 . . ?
C22 C21 H21 120.1 . . ?
C21 C22 C17 120.8(6) . . ?
C21 C22 H22 119.6 . . ?
C17 C22 H22 119.6 . . ?
C24 C23 C30 125.7(7) . . ?
C24 C23 Ir1 73.8(4) . . ?
C30 C23 Ir1 107.2(5) . . ?
C24 C23 H23 117.1 . . ?
C30 C23 H23 117.1 . . ?
Ir1 C23 H23 89.0 . . ?
C23 C24 C25 124.8(7) . . ?
C23 C24 Ir1 70.9(3) . . ?
C25 C24 Ir1 110.7(5) . . ?
C23 C24 H24 117.6 . . ?
C25 C24 H24 117.6 . . ?
Ir1 C24 H24 88.4 . . ?
C26 C25 C24 113.2(5) . . ?
C26 C25 H25A 108.9 . . ?
C24 C25 H25A 108.9 . . ?
C26 C25 H25B 108.9 . . ?
C24 C25 H25B 108.9 . . ?
H25A C25 H25B 107.7 . . ?
C27 C26 C25 113.5(6) . . ?
C27 C26 H26A 108.9 . . ?
C25 C26 H26A 108.9 . . ?
C27 C26 H26B 108.9 . . ?
C25 C26 H26B 108.9 . . ?
H26A C26 H26B 107.7 . . ?
C28 C27 C26 124.6(6) . . ?
C28 C27 Ir1 70.6(4) . . ?
C26 C27 Ir1 110.8(5) . . ?
C28 C27 H27 117.7 . . ?
C26 C27 H27 117.7 . . ?
Ir1 C27 H27 88.6 . . ?
C27 C28 C29 124.5(6) . . ?
C27 C28 Ir1 71.2(3) . . ?
C29 C28 Ir1 113.2(5) . . ?
C27 C28 H28 117.7 . . ?
C29 C28 H28 117.7 . . ?
Ir1 C28 H28 85.6 . . ?
C28 C29 C30 113.7(6) . . ?
C28 C29 H29A 108.8 . . ?
C30 C29 H29A 108.8 . . ?
C28 C29 H29B 108.8 . . ?
C30 C29 H29B 108.8 . . ?
H29A C29 H29B 107.7 . . ?
C23 C30 C29 111.8(6) . . ?
C23 C30 H30A 109.2 . . ?
C29 C30 H30A 109.2 . . ?
C23 C30 H30B 109.2 . . ?
C29 C30 H30B 109.2 . . ?
H30A C30 H30B 107.9 . . ?
C36 C31 C32 115.3(5) . . ?
C36 C31 B1 123.0(5) . . ?
C32 C31 B1 121.6(5) . . ?
C33 C32 C31 122.0(5) . . ?
C33 C32 H32 119.0 . . ?
C31 C32 H32 119.0 . . ?
C34 C33 C32 120.4(6) . . ?
C34 C33 C38 120.6(5) . . ?
C32 C33 C38 119.0(6) . . ?
C35 C34 C33 118.5(5) . . ?
C35 C34 H34 120.7 . . ?
C33 C34 H34 120.7 . . ?
C36 C35 C34 119.8(6) . . ?
C36 C35 C37 119.9(6) . . ?
C34 C35 C37 120.2(6) . . ?
C31 C36 C35 123.9(6) . . ?
C31 C36 H36 118.1 . . ?
C35 C36 H36 118.1 . . ?
C44 C39 C40 114.2(5) . . ?
C44 C39 B1 122.1(5) . . ?
C40 C39 B1 123.4(5) . . ?
C41 C40 C39 122.7(6) . . ?
C41 C40 H40 118.6 . . ?
C39 C40 H40 118.6 . . ?
C42 C41 C40 120.3(5) . . ?
C42 C41 C46 120.4(5) . . ?
C40 C41 C46 119.3(5) . . ?
C43 C42 C41 118.6(5) . . ?
C43 C42 H42 120.7 . . ?
C41 C42 H42 120.7 . . ?
C44 C43 C42 120.8(5) . . ?
C44 C43 C45 119.6(6) . . ?
C42 C43 C45 119.6(6) . . ?
C43 C44 C39 123.3(5) . . ?
C43 C44 H44 118.4 . . ?
C39 C44 H44 118.4 . . ?
C52 C47 C48 115.3(5) . . ?
C52 C47 B1 122.4(5) . . ?
C48 C47 B1 122.1(5) . . ?
C49 C48 C47 122.8(6) . . ?
C49 C48 H48 118.6 . . ?
C47 C48 H48 118.6 . . ?
C48 C49 C50 119.8(6) . . ?
C48 C49 C53 120.4(5) . . ?
C50 C49 C53 119.7(5) . . ?
C49 C50 C51 118.9(6) . . ?
C49 C50 H50 120.6 . . ?
C51 C50 H50 120.6 . . ?
C52 C51 C50 119.4(5) . . ?
C52 C51 C54 120.0(6) . . ?
C50 C51 C54 120.5(6) . . ?
C51 C52 C47 123.6(6) . . ?
C51 C52 H52 118.2 . . ?
C47 C52 H52 118.2 . . ?
C60 C55 C56 115.1(5) . . ?
C60 C55 B1 123.6(5) . . ?
C56 C55 B1 120.9(5) . . ?
C57 C56 C55 123.2(6) . . ?
C57 C56 H56 118.4 . . ?
C55 C56 H56 118.4 . . ?
C56 C57 C58 120.5(6) . . ?
C56 C57 C62 119.9(5) . . ?
C58 C57 C62 119.4(5) . . ?
C59 C58 C57 118.1(6) . . ?
C59 C58 H58 121.0 . . ?
C57 C58 H58 121.0 . . ?
C58 C59 C60 121.3(5) . . ?
C58 C59 C61 118.9(6) . . ?
C60 C59 C61 119.8(5) . . ?
C59 C60 C55 121.8(5) . . ?
C59 C60 H60 119.1 . . ?
C55 C60 H60 119.1 . . ?
C64 C63 C68 120.0 . . ?
C64 C63 H63 120.0 . . ?
C68 C63 H63 120.0 . . ?
C63 C64 C65 120.0 . . ?
C63 C64 H64 120.0 . . ?
C65 C64 H64 120.0 . . ?
C66 C65 C64 120.0 . . ?
C66 C65 H65 120.0 . . ?
C64 C65 H65 120.0 . . ?
C67 C66 C65 120.0 . . ?
C67 C66 H66 120.0 . . ?
C65 C66 H66 120.0 . . ?
C66 C67 C68 120.0 . . ?
C66 C67 H67 120.0 . . ?
C68 C67 H67 120.0 . . ?
C67 C68 C63 120.0 . . ?
C67 C68 H68 120.0 . . ?
C63 C68 H68 120.0 . . ?
C1 O1 P1 122.8(3) . . ?
C4 O2 C5 106.7(5) . . ?
C9 O3 P1 131.8(3) . . ?
C12 O4 C13 102.4(5) . . ?
C55 B1 C31 112.4(5) . . ?
C55 B1 C39 113.9(5) . . ?
C31 B1 C39 104.5(4) . . ?
C55 B1 C47 102.5(4) . . ?
C31 B1 C47 111.0(5) . . ?
C39 B1 C47 112.8(5) . . ?

loop_
_geom_bond_atom_site_label_1
_geom_bond_atom_site_label_2
_geom_bond_distance
_geom_bond_site_symmetry_2
_geom_bond_publ_flag
Ir1 N1 2.127(5) . ?
Ir1 C28 2.143(6) . ?
Ir1 C27 2.151(6) . ?
Ir1 C23 2.229(6) . ?
Ir1 P1 2.2351(16) . ?
Ir1 C24 2.265(6) . ?
P1 O3 1.572(4) . ?
P1 O1 1.614(4) . ?
P1 C17 1.801(6) . ?
N1 C4 1.290(7) . ?
N1 C6 1.527(7) . ?
N2 C12 1.256(8) . ?
N2 C14 1.486(8) . ?
C1 O1 1.459(7) . ?
C1 C4 1.522(8) . ?
C1 C3 1.524(8) . ?
C1 C2 1.532(8) . ?
C2 H2A 0.9600 . ?
C2 H2B 0.9600 . ?
C2 H2C 0.9600 . ?
C3 H3A 0.9600 . ?
C3 H3B 0.9600 . ?
C3 H3C 0.9600 . ?
C4 O2 1.327(7) . ?
C5 O2 1.421(8) . ?
C5 C6 1.538(9) . ?
C5 H5A 0.9700 . ?
C5 H5B 0.9700 . ?
C6 C8 1.500(9) . ?
C6 C7 1.515(9) . ?
C7 H7A 0.9600 . ?
C7 H7B 0.9600 . ?
C7 H7C 0.9600 . ?
C8 H8A 0.9600 . ?
C8 H8B 0.9600 . ?
C8 H8C 0.9600 . ?
C9 O3 1.477(7) . ?
C9 C12 1.507(8) . ?
C9 C11 1.516(8) . ?
C9 C10 1.518(8) . ?
C10 H10A 0.9600 . ?
C10 H10B 0.9600 . ?
C10 H10C 0.9600 . ?
C11 H11A 0.9600 . ?
C11 H11B 0.9600 . ?
C11 H11C 0.9600 . ?
C12 O4 1.388(7) . ?
C13 O4 1.467(8) . ?
C13 C14 1.507(10) . ?
C13 H13A 0.9700 . ?
C13 H13B 0.9700 . ?
C14 C15 1.511(10) . ?
C14 C16 1.523(9) . ?
C15 H15A 0.9600 . ?
C15 H15B 0.9600 . ?
C15 H15C 0.9600 . ?
C16 H16A 0.9600 . ?
C16 H16B 0.9600 . ?
C16 H16C 0.9600 . ?
C17 C18 1.383(8) . ?
C17 C22 1.391(8) . ?
C18 C19 1.385(8) . ?
C18 H18 0.9300 . ?
C19 C20 1.368(8) . ?
C19 H19 0.9300 . ?
C20 C21 1.371(9) . ?
C20 H20 0.9300 . ?
C21 C22 1.382(8) . ?
C21 H21 0.9300 . ?
C22 H22 0.9300 . ?
C23 C24 1.364(9) . ?
C23 C30 1.523(9) . ?
C23 H23 0.9300 . ?
C24 C25 1.520(9) . ?
C24 H24 0.9300 . ?
C25 C26 1.517(10) . ?
C25 H25A 0.9700 . ?
C25 H25B 0.9700 . ?
C26 C27 1.513(9) . ?
C26 H26A 0.9700 . ?
C26 H26B 0.9700 . ?
C27 C28 1.404(9) . ?
C27 H27 0.9300 . ?
C28 C29 1.515(9) . ?
C28 H28 0.9300 . ?
C29 C30 1.550(11) . ?
C29 H29A 0.9700 . ?
C29 H29B 0.9700 . ?
C30 H30A 0.9700 . ?
C30 H30B 0.9700 . ?
C31 C36 1.378(7) . ?
C31 C32 1.400(7) . ?
C31 B1 1.644(8) . ?
C32 C33 1.395(7) . ?
C32 H32 0.9300 . ?
C33 C34 1.383(8) . ?
C33 C38 1.496(8) . ?
C34 C35 1.380(8) . ?
C34 H34 0.9300 . ?
C35 C36 1.381(7) . ?
C35 C37 1.491(9) . ?
C36 H36 0.9300 . ?
C39 C44 1.405(8) . ?
C39 C40 1.404(7) . ?
C39 B1 1.643(8) . ?
C40 C41 1.385(8) . ?
C40 H40 0.9300 . ?
C41 C42 1.380(8) . ?
C41 C46 1.558(6) . ?
C42 C43 1.372(8) . ?
C42 H42 0.9300 . ?
C43 C44 1.368(8) . ?
C43 C45 1.482(9) . ?
C44 H44 0.9300 . ?
C47 C52 1.385(7) . ?
C47 C48 1.407(8) . ?
C47 B1 1.651(8) . ?
C48 C49 1.386(8) . ?
C48 H48 0.9300 . ?
C49 C50 1.389(9) . ?
C49 C53 1.554(7) . ?
C50 C51 1.402(8) . ?
C50 H50 0.9300 . ?
C51 C52 1.383(8) . ?
C51 C54 1.498(9) . ?
C52 H52 0.9300 . ?
C55 C60 1.400(8) . ?
C55 C56 1.401(8) . ?
C55 B1 1.639(9) . ?
C56 C57 1.381(8) . ?
C56 H56 0.9300 . ?
C57 C58 1.382(8) . ?
C57 C62 1.564(6) . ?
C58 C59 1.377(8) . ?
C58 H58 0.9300 . ?
C59 C60 1.396(8) . ?
C59 C61 1.492(8) . ?
C60 H60 0.9300 . ?
C63 C64 1.3900 . ?
C63 C68 1.3900 . ?
C63 H63 0.9300 . ?
C64 C65 1.3900 . ?
C64 H64 0.9300 . ?
C65 C66 1.3900 . ?
C65 H65 0.9300 . ?
C66 C67 1.3900 . ?
C66 H66 0.9300 . ?
C67 C68 1.3900 . ?
C67 H67 0.9300 . ?
C68 H68 0.9300 . ?
